data_4322417
loop_
_publ_author_name
'Hugues Duval'
'V\'eronique Bulach'
'Jean Fischer'
'Raymond Weiss'

_publ_contact_author_address
;
Laboratoire de Cristallochimie et de Chimie Structurale
Universite Louis Pasteur
UMR 7513
4, rue Blaise Pascal
67070 Strasbourg cedex
France
;
_publ_contact_author_email fischer@chimie.u-strasbg.fr
_publ_contact_author_fax '+33 (0)3 88 41 53 63'
_publ_contact_author_name
;
Fischer Jean
;
_publ_contact_author_phone '+33 (0)3 88 41 60 58'
_publ_section_title
;
 Four-Coordinate, Low-Spin (S= 0) and Six-Coordinate, High-Spin (S= 1)
 Nickel(II) Complexes of Tetraphenylporphyrins with \b-Pyrrole
 Electron-Withdrawing Substituents: Porphyrin-Core Expansion and
 Conformation
;
_journal_name_full 'Inorganic Chemistry'
_journal_page_first 5495
_journal_page_last 5501
_journal_paper_doi 10.1021/ic990231a
_journal_volume 38
_journal_year 1999
_chemical_formula_moiety Ni(C48H24N8)2(C4H6N2).2CH2Cl2
_chemical_formula_sum 'C58 H40 Cl4 N12 Ni'
_chemical_formula_weight 1105.57
_chemical_name_systematic ' ?'
_space_group_IT_number 15
_symmetry_cell_setting monoclinic
_symmetry_space_group_name_Hall '-C 2yc'
_symmetry_space_group_name_H-M 'C 1 2/c 1'
_cell_angle_alpha 90.
_cell_angle_beta 113.13(2)
_cell_angle_gamma 90.
_cell_formula_units_Z 4
_cell_length_a 26.804(3)
_cell_length_b 10.948(1)
_cell_length_c 19.459(2)
_cell_measurement_reflns_used 25
_cell_measurement_temperature 294
_cell_measurement_theta_max 20.6
_cell_measurement_theta_min 18.4
_cell_volume 5251.2(12)
_computing_cell_refinement CAD4_(Enraf-Nonius,_1994)
_computing_data_collection CAD4_(Enraf-Nonius,_1994)
_computing_data_reduction process_MolEN_(Fair,_1990)
_computing_publication_material BTABLE_PTABLE_CIF_IN_MolEN_(Fair,_1990)
_computing_structure_refinement LSFM_MolEN_(Fair,_1990)
_computing_structure_solution Direct_methods_(SIR,_Burla_et_al.,_1989)
_diffrn_ambient_temperature 294
_diffrn_measurement_device_type Enraf_Nonius_CAD4
_diffrn_measurement_method \q/2\q
_diffrn_radiation_monochromator graphite
_diffrn_radiation_type Mo-K\a
_diffrn_radiation_wavelength 0.71073
_diffrn_reflns_av_R_equivalents 0.03
_diffrn_reflns_av_sigmaI/netI 0.333
_diffrn_reflns_limit_h_max 0
_diffrn_reflns_limit_h_min -38
_diffrn_reflns_limit_k_max 0
_diffrn_reflns_limit_k_min -15
_diffrn_reflns_limit_l_max 27
_diffrn_reflns_limit_l_min -25
_diffrn_reflns_number 8502
_diffrn_reflns_theta_max 30.41
_diffrn_reflns_theta_min 2.5
_diffrn_source xray_tube
_diffrn_standards_decay_% 0
_diffrn_standards_interval_time 120
_diffrn_standards_number 3
_exptl_absorpt_coefficient_mu 0.625
_exptl_absorpt_correction_T_max 1.0000
_exptl_absorpt_correction_T_min 0.9155
_exptl_absorpt_correction_type psi_scan_(North,_Phillips,_Mathews,_1968)
_exptl_crystal_colour 'dark blue'
_exptl_crystal_density_diffrn 1.40
_exptl_crystal_density_method none
_exptl_crystal_description prism
_exptl_crystal_F_000 2272
_exptl_crystal_size_max 0.38
_exptl_crystal_size_mid 0.26
_exptl_crystal_size_min 0.22
_refine_diff_density_max 0.472
_refine_diff_density_min -0.118
_refine_ls_extinction_method none
_refine_ls_goodness_of_fit_all 3.664
_refine_ls_goodness_of_fit_ref 1.246
_refine_ls_hydrogen_treatment noref
_refine_ls_matrix_type full
_refine_ls_number_constraints 0
_refine_ls_number_parameters 340
_refine_ls_number_reflns 4384
_refine_ls_number_restraints 3
_refine_ls_R_factor_all 0.127
_refine_ls_R_factor_gt 0.047
_refine_ls_shift/esd_mean 0.001
_refine_ls_shift/su_max 0.012
_refine_ls_structure_factor_coef F
_refine_ls_weighting_details 'w = 4Fo^2^/(\s^2^(Fo^2^) + 0.0064 Fo^4^)'
_refine_ls_weighting_scheme calc
_refine_ls_wR_factor_all 0.189
_refine_ls_wR_factor_ref 0.067
_reflns_number_gt 4384
_reflns_number_total 8339
_reflns_threshold_expression >3.0\s(I)
_cod_data_source_file ic990231a_1.cif
_cod_data_source_block st753
_cod_depositor_comments
;
The following automatic conversions were performed:

'_refine_ls_weighting_scheme' value '4Fo^2^/(\s^2^(Fo^2^) + 0.0064
Fo^4^)' was changed to 'calc'. New tag '_refine_ls_weighting_details'
was created. The value of the new tag was set to 'w =
4Fo^2^/(\s^2^(Fo^2^) + 0.0064 Fo^4^)'.

Automatic conversion script
Id: cif_fix_values 3143 2015-03-26 13:38:13Z robertas 
;
_cod_original_cell_volume 5251(2)
_cod_original_formula_sum 'C58 H40 Cl4 Ni N12'
_cod_database_code 4322417

loop_
_symmetry_equiv_pos_as_xyz
x,y,z
-x,+y,1/2-z
-x,-y,-z
+x,-y,1/2+z
1/2+x,1/2+y,+z
1/2-x,1/2+y,1/2-z
1/2-x,1/2-y,-z
1/2+x,1/2-y,1/2+z

loop_
_atom_site_aniso_label
_atom_site_aniso_U_11
_atom_site_aniso_U_22
_atom_site_aniso_U_33
_atom_site_aniso_U_12
_atom_site_aniso_U_13
_atom_site_aniso_U_23
_atom_site_aniso_type_symbol
Ni 0.0232(1) 0.0212(2) 0.0256(2) 0.0018(2) 0.0045(1) -0.0013(2) Ni
N1 0.0277(8) 0.0247(8) 0.0307(8) 0.0016(9) 0.0057(6) -0.0033(9) N
N2 0.0238(8) 0.0243(9) 0.0297(9) 0.0025(8) 0.0051(7) -0.0016(8) N
C1 0.025(1) 0.029(1) 0.034(1) 0.0026(9) 0.0034(8) -0.001(1) C
C2 0.030(1) 0.035(1) 0.046(1) 0.008(1) -0.002(1) -0.007(1) C
C3 0.031(1) 0.036(1) 0.040(1) 0.003(1) -0.004(1) -0.008(1) C
C4 0.025(1) 0.030(1) 0.029(1) 0.0003(9) 0.0033(8) -0.003(1) C
C5 0.028(1) 0.027(1) 0.029(1) -0.0024(9) 0.0083(8) -0.0030(9) C
C6 0.029(1) 0.023(1) 0.0288(9) -0.0007(9) 0.0097(7) -0.0028(9) C
C7 0.032(1) 0.023(1) 0.031(1) -0.0002(9) 0.0125(7) -0.0033(9) C
C8 0.031(1) 0.024(1) 0.033(1) 0.0024(9) 0.0113(8) 0.0003(9) C
C9 0.0286(9) 0.024(1) 0.029(1) 0.0036(9) 0.0090(7) 0.0019(9) C
C10 0.0270(9) 0.025(1) 0.032(1) 0.0049(9) 0.0080(8) 0.0027(9) C
C11 0.038(1) 0.031(1) 0.039(1) 0.003(1) 0.0101(9) -0.007(1) C
C12 0.038(1) 0.030(1) 0.040(1) 0.002(1) 0.0095(9) -0.003(1) C
N3 0.061(2) 0.037(1) 0.064(1) -0.001(1) 0.011(1) -0.019(1) N
N4 0.055(1) 0.033(1) 0.076(2) 0.012(1) 0.009(1) -0.004(1) N
C13 0.034(1) 0.028(1) 0.028(1) 0.001(1) 0.0069(8) -0.0032(9) C
C14 0.052(1) 0.057(2) 0.046(1) -0.019(1) 0.024(1) -0.020(1) C
C15 0.059(2) 0.059(2) 0.051(2) -0.023(2) 0.015(1) -0.020(1) C
C16 0.071(2) 0.061(2) 0.035(1) -0.010(2) 0.011(1) -0.021(1) C
C17 0.081(2) 0.121(3) 0.048(1) -0.021(2) 0.038(1) -0.032(2) C
C18 0.052(1) 0.084(2) 0.045(1) -0.022(2) 0.025(1) -0.016(2) C
C19 0.027(1) 0.026(1) 0.038(1) 0.0025(9) 0.0063(8) -0.000(1) C
C20 0.033(1) 0.039(1) 0.040(1) 0.008(1) 0.007(1) 0.004(1) C
C21 0.035(1) 0.043(2) 0.049(1) 0.013(1) 0.004(1) 0.010(1) C
C22 0.033(1) 0.047(2) 0.063(2) 0.016(1) 0.011(1) -0.001(1) C
C23 0.046(1) 0.062(2) 0.061(1) 0.013(1) 0.029(1) 0.002(1) C
C24 0.043(1) 0.047(2) 0.050(1) 0.014(1) 0.019(1) 0.011(1) C
C25 0.077(2) 0.041(2) 0.076(2) 0.006(1) 0.048(1) 0.010(1) C
C26 0.123(2) 0.071(2) 0.081(2) -0.014(2) 0.076(1) -0.007(2) C
C27 0.120(2) 0.053(2) 0.091(2) -0.010(2) 0.078(1) -0.010(2) C
N5 0.0379(9) 0.034(1) 0.0369(9) -0.0021(9) 0.0143(7) 0.0002(9) N
N6 0.076(1) 0.061(2) 0.066(1) 0.005(1) 0.0430(9) 0.024(1) N
C28 0.175(3) 0.079(3) 0.161(3) 0.016(2) 0.118(2) 0.059(2) C
C29 0.132(3) 0.141(4) 0.100(3) 0.080(3) 0.060(2) 0.031(3) C
Cl1 0.120(1) 0.0988(9) 0.1117(9) 0.0220(8) 0.0242(8) 0.0146(8) Cl
Cl2 0.225(2) 0.190(2) 0.161(1) 0.007(2) 0.068(1) -0.074(1) Cl

loop_
_atom_site_label
_atom_site_fract_x
_atom_site_fract_y
_atom_site_fract_z
_atom_site_U_iso_or_equiv
_atom_site_occupancy
_atom_site_thermal_displace_type
_atom_site_calc_flag
_atom_site_calc_attached_atom
_atom_site_type_symbol
Ni 0.5000 0.0000 0.5000 0.0233(2) 0.500 Uani ? ? Ni
N1 0.57407(7) -0.0039(2) 0.5865(1) 0.0276(8) 1.000 Uani ? ? N
N2 0.48910(7) 0.1776(2) 0.5275(1) 0.0258(9) 1.000 Uani ? ? N
C1 0.61026(9) -0.0979(2) 0.6053(1) 0.029(1) 1.000 Uani ? ? C
C2 0.6571(1) -0.0668(3) 0.6727(2) 0.037(1) 1.000 Uani ? ? C
C3 0.6473(1) 0.0432(3) 0.6946(2) 0.035(1) 1.000 Uani ? ? C
C4 0.59566(9) 0.0845(2) 0.6394(1) 0.028(1) 1.000 Uani ? ? C
C5 0.57320(9) 0.1995(2) 0.6409(1) 0.028(1) 1.000 Uani ? ? C
C6 0.52472(9) 0.2438(2) 0.5855(1) 0.027(1) 1.000 Uani ? ? C
C7 0.50301(9) 0.3651(2) 0.5834(1) 0.029(1) 1.000 Uani ? ? C
C8 0.4530(1) 0.3667(2) 0.5252(1) 0.029(1) 1.000 Uani ? ? C
C9 0.44418(9) 0.2479(2) 0.4917(1) 0.027(1) 1.000 Uani ? ? C
C10 0.60381(9) -0.2090(2) 0.5677(1) 0.028(1) 1.000 Uani ? ? C
C11 0.5270(1) 0.4703(2) 0.6274(1) 0.036(1) 1.000 Uani ? ? C
C12 0.4198(1) 0.4739(2) 0.5046(1) 0.036(1) 1.000 Uani ? ? C
N3 0.5425(1) 0.5600(2) 0.6577(2) 0.053(1) 1.000 Uani ? ? N
N4 0.3965(1) 0.5640(2) 0.4922(2) 0.052(1) 1.000 Uani ? ? N
C13 0.6005(1) 0.2747(2) 0.7096(1) 0.030(1) 1.000 Uani ? ? C
C14 0.6486(1) 0.3362(3) 0.7252(2) 0.051(1) 1.000 Uani ? ? C
C15 0.6727(1) 0.4009(3) 0.7915(2) 0.056(2) 1.000 Uani ? ? C
C16 0.6491(1) 0.4049(3) 0.8423(2) 0.054(2) 1.000 Uani ? ? C
C17 0.6019(2) 0.3440(5) 0.8274(2) 0.078(2) 1.000 Uani ? ? C
C18 0.5775(1) 0.2791(4) 0.7617(2) 0.058(2) 1.000 Uani ? ? C
C19 0.65285(9) -0.2883(2) 0.5867(1) 0.030(1) 1.000 Uani ? ? C
C20 0.6725(1) -0.3616(3) 0.6502(2) 0.037(1) 1.000 Uani ? ? C
C21 0.7181(1) -0.4341(3) 0.6640(2) 0.042(1) 1.000 Uani ? ? C
C22 0.7442(1) -0.4329(3) 0.6162(2) 0.046(1) 1.000 Uani ? ? C
C23 0.7254(1) -0.3604(3) 0.5535(2) 0.056(2) 1.000 Uani ? ? C
C24 0.6799(1) -0.2878(3) 0.5392(2) 0.046(1) 1.000 Uani ? ? C
C25 0.5440(1) 0.1716(3) 0.4063(2) 0.062(2) 1.000 Uani ? ? C
C26 0.5700(2) 0.0606(4) 0.3363(2) 0.089(2) 1.000 Uani ? ? C
C27 0.5527(2) -0.0106(4) 0.3788(2) 0.083(2) 1.000 Uani ? ? C
N5 0.53583(9) 0.0607(2) 0.4232(1) 0.036(1) 1.000 Uani ? ? N
N6 0.5640(1) 0.1764(3) 0.3535(1) 0.067(1) 1.000 Uani ? ? N
C28 0.5796(2) 0.2856(5) 0.3239(3) 0.131(3) 1.000 Uani ? ? C
C29 0.3003(2) -0.2115(5) 0.4352(3) 0.123(3) 1.000 Uani ? ? C
Cl1 0.24384(6) -0.2202(1) 0.35367(8) 0.110(1) 1.000 Uani ? ? Cl
Cl2 0.3017(1) -0.0920(2) 0.4905(1) 0.190(2) 1.000 Uani ? ? Cl
H1 0.6887 -0.1152 0.6966 0.0557 1.000 Uiso calc C2 H
H2 0.6699 0.0863 0.7381 0.0536 1.000 Uiso calc C3 H
H3 0.6654 0.3342 0.6904 0.0651 1.000 Uiso calc C14 H
H4 0.7058 0.4429 0.8016 0.0761 1.000 Uiso calc C15 H
H5 0.6655 0.4497 0.8874 0.0766 1.000 Uiso calc C16 H
H6 0.5854 0.3459 0.8625 0.1036 1.000 Uiso calc C17 H
H7 0.5445 0.2369 0.7523 0.0758 1.000 Uiso calc C18 H
H8 0.6548 -0.3623 0.6841 0.0514 1.000 Uiso calc C20 H
H9 0.7313 -0.4848 0.7070 0.0601 1.000 Uiso calc C21 H
H10 0.7755 -0.4823 0.6263 0.0655 1.000 Uiso calc C22 H
H11 0.7435 -0.3598 0.5202 0.0701 1.000 Uiso calc C23 H
H12 0.6671 -0.2372 0.4961 0.0599 1.000 Uiso calc C24 H
H13 0.5365 0.2420 0.4292 0.0769 1.000 Uiso calc C25 H
H14 0.5839 0.0338 0.3008 0.1046 1.000 Uiso calc C26 H
H15 0.5523 -0.0974 0.3780 0.0993 1.000 Uiso calc C27 H
H16 0.5708 0.3561 0.3453 0.1588 1.000 Uiso calc C28 H
H17 0.6176 0.2840 0.3359 0.1588 1.000 Uiso calc C28 H
H18 0.5607 0.2879 0.2711 0.1588 1.000 Uiso calc C28 H
H19 0.3312 -0.2060 0.4229 0.1559 1.000 Uiso calc C29 H
H20 0.3024 -0.2843 0.4628 0.1559 1.000 Uiso calc C29 H

loop_
_atom_type_symbol
_atom_type_description
_atom_type_scat_dispersion_real
_atom_type_scat_dispersion_imag
_atom_type_scat_source
C ? 0.002 0.002 International_Tables_Vol_IV_Table_2.3.1
H ? 0.000 0.000 International_Tables_Vol_IV_Table_2.3.1
N ? 0.004 0.003 International_Tables_Vol_IV_Table_2.3.1
Cl ? 0.132 0.159 International_Tables_Vol_IV_Table_2.3.1
Ni ? 0.285 1.113 International_Tables_Vol_IV_Table_2.3.1

loop_
_geom_angle_atom_site_label_1
_geom_angle_atom_site_label_2
_geom_angle_atom_site_label_3
_geom_angle
_geom_angle_site_symmetry_1
_geom_angle_site_symmetry_2
_geom_angle_site_symmetry_3
_geom_angle_publ_flag
N1 Ni N1 180.00 . . 3_656 ?
N1 Ni N2 89.81(8) . . . ?
N1 Ni N2 90.19(8) . . 3_656 ?
N1 Ni N5 91.37(9) . . . ?
N1 Ni N5 88.63(9) . . 3_656 ?
N1 Ni N2 90.19(8) . 3_656 . ?
N1 Ni N2 89.81(8) . 3_656 3_656 ?
N1 Ni N5 88.63(9) . 3_656 . ?
N1 Ni N5 91.37(9) . 3_656 3_656 ?
N2 Ni N2 180.00 . . 3_656 ?
N2 Ni N5 92.09(9) . . . ?
N2 Ni N5 87.91(9) . . 3_656 ?
N2 Ni N5 87.91(9) . 3_656 . ?
N2 Ni N5 92.09(9) . 3_656 3_656 ?
N5 Ni N5 180.00 . . 3_656 ?
Ni N1 C1 126.7(2) . . . ?
Ni N1 C4 126.5(2) . . . ?
C1 N1 C4 106.7(2) . . . ?
Ni N2 C6 126.1(2) . . . ?
Ni N2 C9 125.7(2) . . . ?
C6 N2 C9 108.2(2) . . . ?
N1 C1 C2 109.6(2) . . . ?
N1 C1 C4 36.7(1) . . . ?
N1 C1 C10 126.1(2) . . . ?
C2 C1 C4 72.9(2) . . . ?
C2 C1 C10 124.2(2) . . . ?
C4 C1 C10 162.8(2) . . . ?
C1 C2 C3 106.8(2) . . . ?
C2 C3 C4 107.1(2) . . . ?
N1 C4 C1 36.6(1) . . . ?
N1 C4 C3 109.7(2) . . . ?
N1 C4 C5 126.4(2) . . . ?
C1 C4 C3 73.0(2) . . . ?
C1 C4 C5 163.0(2) . . . ?
C3 C4 C5 123.9(2) . . . ?
C4 C5 C6 124.6(2) . . . ?
C4 C5 C13 116.8(2) . . . ?
C6 C5 C13 118.4(2) . . . ?
N2 C6 C5 125.8(2) . . . ?
N2 C6 C7 108.8(2) . . . ?
C5 C6 C7 125.3(2) . . . ?
C6 C7 C8 106.7(2) . . . ?
C6 C7 C11 130.1(2) . . . ?
C8 C7 C11 123.2(2) . . . ?
C7 C8 C9 107.3(2) . . . ?
C7 C8 C12 122.6(2) . . . ?
C9 C8 C12 130.1(2) . . . ?
N2 C9 C8 108.9(2) . . . ?
N2 C9 C10 125.6(2) . . 3_656 ?
C8 C9 C10 125.4(2) . . 3_656 ?
C1 C10 C9 125.2(2) . . 3_656 ?
C1 C10 C19 117.4(2) . . . ?
C9 C10 C19 117.1(2) . 3_656 . ?
C7 C11 N3 173.9(3) . . . ?
C8 C12 N4 174.9(3) . . . ?
C5 C13 C14 123.5(2) . . . ?
C5 C13 C18 118.4(3) . . . ?
C14 C13 C18 118.0(3) . . . ?
C13 C14 C15 120.5(3) . . . ?
C14 C15 C16 120.6(3) . . . ?
C15 C16 C17 119.1(3) . . . ?
C16 C17 C18 120.9(3) . . . ?
C13 C18 C17 120.8(3) . . . ?
C10 C19 C20 122.9(3) . . . ?
C10 C19 C24 118.2(2) . . . ?
C20 C19 C24 118.8(3) . . . ?
C19 C20 C21 119.7(3) . . . ?
C20 C21 C22 120.7(3) . . . ?
C21 C22 C23 120.1(3) . . . ?
C22 C23 C24 119.7(3) . . . ?
C19 C24 C23 120.9(3) . . . ?
C26 C25 C27 37.0(2) . . . ?
C26 C25 N5 76.0(2) . . . ?
C26 C25 N6 36.9(2) . . . ?
C27 C25 N5 39.1(2) . . . ?
C27 C25 N6 73.9(2) . . . ?
N5 C25 N6 113.0(3) . . . ?
C25 C26 C27 70.2(3) . . . ?
C25 C26 N6 36.8(2) . . . ?
C27 C26 N6 107.0(3) . . . ?
C25 C27 C26 72.9(3) . . . ?
C25 C27 N5 36.8(2) . . . ?
C25 C27 N6 36.5(1) . . . ?
C26 C27 N5 109.7(4) . . . ?
C26 C27 N6 36.4(2) . . . ?
N5 C27 N6 73.3(2) . . . ?
Ni N5 C25 128.5(2) . . . ?
Ni N5 C27 127.3(2) . . . ?
Ni N5 N6 162.4(2) . . . ?
C25 N5 C27 104.1(3) . . . ?
C25 N5 N6 34.0(2) . . . ?
C27 N5 N6 70.1(2) . . . ?
C25 N6 C26 106.3(3) . . . ?
C25 N6 C27 69.6(2) . . . ?
C25 N6 N5 33.0(2) . . . ?
C25 N6 C28 127.0(4) . . . ?
C26 N6 C27 36.6(2) . . . ?
C26 N6 N5 73.2(2) . . . ?
C26 N6 C28 126.6(4) . . . ?
C27 N6 N5 36.6(1) . . . ?
C27 N6 C28 163.1(3) . . . ?
N5 N6 C28 160.0(3) . . . ?
Cl1 C29 Cl2 115.1(3) . . . ?

loop_
_geom_bond_atom_site_label_1
_geom_bond_atom_site_label_2
_geom_bond_distance
_geom_bond_site_symmetry_1
_geom_bond_site_symmetry_2
_geom_bond_publ_flag
Ni N1 2.037(2) . . ?
Ni N1 2.037(2) . 3_656 ?
Ni N2 2.068(2) . . ?
Ni N2 2.068(2) . 3_656 ?
Ni N5 2.174(2) . . ?
Ni N5 2.174(2) . 3_656 ?
N1 C1 1.362(3) . . ?
N1 C4 1.365(3) . . ?
N2 C6 1.364(3) . . ?
N2 C9 1.368(3) . . ?
C1 C2 1.457(4) . . ?
C1 C4 2.188(4) . . ?
C1 C10 1.394(4) . . ?
C2 C3 1.338(4) . . ?
C3 C4 1.451(4) . . ?
C4 C5 1.401(4) . . ?
C5 C6 1.409(3) . . ?
C5 C13 1.495(3) . . ?
C6 C7 1.444(3) . . ?
C7 C8 1.374(4) . . ?
C7 C11 1.429(4) . . ?
C8 C9 1.432(3) . . ?
C8 C12 1.431(4) . . ?
C9 C10 1.415(3) . 3_656 ?
C10 C19 1.496(3) . . ?
C11 N3 1.137(4) . . ?
C12 N4 1.142(4) . . ?
C13 C14 1.379(4) . . ?
C13 C18 1.377(4) . . ?
C14 C15 1.389(4) . . ?
C15 C16 1.367(5) . . ?
C16 C17 1.357(6) . . ?
C17 C18 1.382(5) . . ?
C19 C20 1.392(4) . . ?
C19 C24 1.381(4) . . ?
C20 C21 1.394(4) . . ?
C21 C22 1.365(5) . . ?
C22 C23 1.375(5) . . ?
C23 C24 1.390(4) . . ?
C25 C26 2.137(6) . . ?
C25 C27 2.103(6) . . ?
C25 N5 1.299(4) . . ?
C25 N6 1.333(5) . . ?
C26 C27 1.344(5) . . ?
C26 N6 1.338(6) . . ?
C27 N5 1.367(4) . . ?
C27 N6 2.155(5) . . ?
N5 N6 2.195(4) . . ?
N6 C28 1.458(5) . . ?
C29 Cl1 1.713(7) . . ?
C29 Cl2 1.684(7) . . ?

loop_
_geom_contact_atom_site_label_1
_geom_contact_atom_site_label_2
_geom_contact_distance
_geom_contact_site_symmetry_1
_geom_contact_site_symmetry_2
_geom_contact_publ_flag
? ? ? ? ? ?
